data_7712464
loop_
_publ_author_name
'Kitase, Kosuke'
'Akahoshi, Daisuke'
'Kitazawa, Takafumi'

_publ_section_title
;
 Guest-triggered "Soma-Iwamoto-type" penetration complex
 {Fe(4-methoxypyrimidine)<sub>2</sub>[M(CN)<sub>2</sub>]<sub>2</sub>}&#xb7;Guest
 (M = Ag, Au).
;
_journal_issue 9
_journal_name_full 'Dalton transactions (Cambridge, England : 2003)'
_journal_page_first 2571
_journal_page_last 2579
_journal_paper_doi 10.1039/d2dt03716e
_journal_volume 52
_journal_year 2023
_chemical_formula_sum 'C31 H28 Ag4 Fe2 N17 O5'
_chemical_formula_weight 1261.88
_space_group_crystal_system monoclinic
_space_group_IT_number 15
_space_group_name_Hall '-C 2yc'
_space_group_name_H-M_alt 'C 1 2/c 1'
_atom_sites_solution_hydrogens geom
_audit_creation_method SHELXL-2017/1
_audit_update_record
;
2022-07-20 deposited with the CCDC.	2023-01-23 downloaded from the CCDC.
;
_cell_angle_alpha 90
_cell_angle_beta 90.039(4)
_cell_angle_gamma 90
_cell_formula_units_Z 4
_cell_length_a 29.288(6)
_cell_length_b 10.788(2)
_cell_length_c 14.325(3)
_cell_measurement_reflns_used 4103
_cell_measurement_temperature 296(2)
_cell_measurement_theta_max 24.12
_cell_measurement_theta_min 2.46
_cell_volume 4526.1(16)
_computing_cell_refinement 'Bruker SAINT'
_computing_data_collection 'Bruker APEX2'
_computing_data_reduction 'Bruker SAINT'
_computing_molecular_graphics 'Bruker SHELXTL'
_computing_publication_material 'Bruker SHELXTL'
_computing_structure_refinement 'SHELXL-2017/1 (Sheldrick, 2017)'
_computing_structure_solution 'SHELXT 2014/5 (Sheldrick, 2014)'
_diffrn_ambient_temperature 296(2)
_diffrn_detector_area_resol_mean 8.336
_diffrn_measured_fraction_theta_full 1.000
_diffrn_measured_fraction_theta_max 0.999
_diffrn_measurement_device_type 'Bruker APEX-II CCD'
_diffrn_measurement_method '\f and \w scans'
_diffrn_radiation_type MoK\a
_diffrn_radiation_wavelength 0.71073
_diffrn_reflns_av_R_equivalents 0.0363
_diffrn_reflns_av_unetI/netI 0.0460
_diffrn_reflns_Laue_measured_fraction_full 1.000
_diffrn_reflns_Laue_measured_fraction_max 0.999
_diffrn_reflns_limit_h_max 39
_diffrn_reflns_limit_h_min -37
_diffrn_reflns_limit_k_max 11
_diffrn_reflns_limit_k_min -14
_diffrn_reflns_limit_l_max 19
_diffrn_reflns_limit_l_min -18
_diffrn_reflns_number 15585
_diffrn_reflns_point_group_measured_fraction_full 1.000
_diffrn_reflns_point_group_measured_fraction_max 0.999
_diffrn_reflns_theta_full 25.242
_diffrn_reflns_theta_max 28.422
_diffrn_reflns_theta_min 1.391
_exptl_absorpt_coefficient_mu 2.376
_exptl_absorpt_correction_T_max 0.82
_exptl_absorpt_correction_T_min 0.62
_exptl_absorpt_correction_type 'Numerical Mu From Formula'
_exptl_absorpt_process_details
;
SADABS-2016/2 - Bruker AXS area detector scaling and absorption correction
;
_exptl_crystal_colour colourless
_exptl_crystal_density_diffrn 1.852
_exptl_crystal_description plate
_exptl_crystal_F_000 2452
_exptl_crystal_preparation 'Magnetic properties'
_exptl_crystal_size_max 0.218
_exptl_crystal_size_mid 0.204
_exptl_crystal_size_min 0.088
_refine_diff_density_max 0.818
_refine_diff_density_min -0.921
_refine_diff_density_rms 0.133
_refine_ls_extinction_method none
_refine_ls_goodness_of_fit_ref 0.836
_refine_ls_hydrogen_treatment constr
_refine_ls_matrix_type full
_refine_ls_number_parameters 347
_refine_ls_number_reflns 5665
_refine_ls_number_restraints 26
_refine_ls_restrained_S_all 0.837
_refine_ls_R_factor_all 0.0617
_refine_ls_R_factor_gt 0.0410
_refine_ls_shift/su_max 0.002
_refine_ls_shift/su_mean 0.000
_refine_ls_structure_factor_coef Fsqd
_refine_ls_weighting_details 'w=1/[\s^2^(Fo^2^)+(0.1000P)^2^+0.6143P] where P=(Fo^2^+2Fc^2^)/3'
_refine_ls_weighting_scheme calc
_refine_ls_wR_factor_gt 0.1140
_refine_ls_wR_factor_ref 0.1314
_reflns_Friedel_coverage 0.000
_reflns_number_gt 4262
_reflns_number_total 5665
_reflns_threshold_expression 'I > 2\s(I)'
_cod_data_source_file d2dt03716e2.cif
_cod_data_source_block test_1_a_CCDC7
_cod_original_cell_volume 4526.1(17)
_cod_original_sg_symbol_H-M 'C 2/c'
_cod_database_code 7712464
_shelx_shelxl_version_number 2017/1
_shelx_space_group_comment
; 
The symmetry employed for this shelxl refinement is uniquely defined 
by the following loop, which should always be used as a source of 
symmetry information in preference to the above space-group names. 
They are only intended as comments. 
;
_shelx_estimated_absorpt_t_min 0.625
_shelx_estimated_absorpt_t_max 0.818

loop_
_space_group_symop_operation_xyz
'x, y, z'
'x, -y, z+1/2'
'x+1/2, y+1/2, z'
'x+1/2, -y+1/2, z+1/2'
'-x, -y, -z'
'-x, y, -z-1/2'
'-x+1/2, -y+1/2, -z'
'-x+1/2, y+1/2, -z-1/2'

loop_
_atom_site_label
_atom_site_type_symbol
_atom_site_fract_x
_atom_site_fract_y
_atom_site_fract_z
_atom_site_U_iso_or_equiv
_atom_site_adp_type
_atom_site_occupancy
_atom_site_site_symmetry_order
_atom_site_calc_flag
_atom_site_refinement_flags_posn
_atom_site_refinement_flags_adp
_atom_site_refinement_flags_occupancy
_atom_site_disorder_assembly
_atom_site_disorder_group
Ag1 Ag 0.63260(2) 0.38064(6) 0.76409(4) 0.05740(17) Uani 1 1 d . . . . .
Ag2 Ag 0.88601(2) 0.16878(6) 0.74116(5) 0.06210(19) Uani 1 1 d . . . . .
C1 C 0.6826(3) 0.3391(7) 0.6690(5) 0.0503(16) Uani 1 1 d . . . . .
C2 C 0.5824(2) 0.4219(7) 0.8581(5) 0.0501(16) Uani 1 1 d . . . . .
C3 C 0.8345(2) 0.2157(7) 0.6492(5) 0.0486(15) Uani 1 1 d . . . . .
C4 C 0.9360(2) 0.1186(8) 0.8367(5) 0.0547(17) Uani 1 1 d . . . . .
Fe1 Fe 0.750000 0.250000 0.500000 0.0334(2) Uani 1 2 d S . P . .
Fe2 Fe 0.500000 0.500000 1.000000 0.0318(2) Uani 1 2 d S . P . .
N1 N 0.70760(19) 0.3147(6) 0.6121(4) 0.0478(13) Uani 1 1 d . . . . .
N2 N 0.55410(18) 0.4504(6) 0.9089(4) 0.0480(13) Uani 1 1 d . . . . .
N3 N 0.80581(19) 0.2329(6) 0.5968(4) 0.0462(13) Uani 1 1 d . . . . .
N4 N 0.9612(2) 0.0811(7) 0.8887(4) 0.0573(15) Uani 1 1 d . . . . .
N5 N 0.77076(17) 0.4435(5) 0.4634(4) 0.0437(12) Uani 1 1 d . . . . .
N6 N 0.8018(2) 0.6366(6) 0.5119(5) 0.0548(15) Uani 1 1 d . . . . .
C5 C 0.7879(2) 0.5189(7) 0.5261(5) 0.0513(16) Uani 1 1 d . . . . .
H5 H 0.790660 0.488122 0.586514 0.062 Uiso 1 1 calc R U . . .
C6 C 0.7659(2) 0.4907(8) 0.3763(5) 0.0555(17) Uani 1 1 d . . . . .
H6 H 0.753532 0.441376 0.329484 0.067 Uiso 1 1 calc R U . . .
C7 C 0.7787(3) 0.6074(8) 0.3561(5) 0.0605(19) Uani 1 1 d . . . . .
H7 H 0.775544 0.638920 0.296029 0.073 Uiso 1 1 calc R U . . .
C8 C 0.7969(2) 0.6797(7) 0.4277(6) 0.0558(18) Uani 1 1 d . . . . .
C9 C 0.8301(4) 0.8671(8) 0.4796(7) 0.075(2) Uani 1 1 d . . . . .
H9A H 0.858059 0.828734 0.499382 0.113 Uiso 1 1 calc R U . . .
H9B H 0.809533 0.872691 0.531519 0.113 Uiso 1 1 calc R U . . .
H9C H 0.836450 0.948745 0.456275 0.113 Uiso 1 1 calc R U . . .
N7A N 0.4678(3) 0.3168(5) 0.9860(9) 0.045(4) Uani 0.482(7) 1 d G U P A 1
C11A C 0.4212(3) 0.3037(6) 0.9712(9) 0.048(3) Uani 0.482(7) 1 d G . P A 1
H11A H 0.403202 0.373252 0.959990 0.058 Uiso 0.482(7) 1 calc R U P A 1
C12A C 0.4013(2) 0.1867(8) 0.9730(9) 0.065(6) Uani 0.482(7) 1 d G . P A 1
H12A H 0.370114 0.177909 0.963053 0.078 Uiso 0.482(7) 1 calc R U P A 1
C13A C 0.4282(3) 0.0827(6) 0.9897(10) 0.061(5) Uani 0.482(7) 1 d DG . P A 1
N8A N 0.4748(3) 0.0958(6) 1.0046(9) 0.069(5) Uani 0.482(7) 1 d G . P A 1
C10A C 0.4946(2) 0.2128(7) 1.0027(9) 0.067(5) Uani 0.482(7) 1 d G . P A 1
H10A H 0.525857 0.221602 1.012681 0.080 Uiso 0.482(7) 1 calc R U P A 1
O2A O 0.4095(4) -0.0239(9) 0.9944(15) 0.089(5) Uani 0.482(7) 1 d D . P A 1
C14A C 0.4377(9) -0.1317(16) 1.020(2) 0.098(9) Uani 0.482(7) 1 d . . P A 1
H14A H 0.468924 -0.115708 1.003892 0.147 Uiso 0.482(7) 1 calc R U P A 1
H14B H 0.427088 -0.203505 0.986865 0.147 Uiso 0.482(7) 1 calc R U P A 1
H14C H 0.435358 -0.146064 1.085969 0.147 Uiso 0.482(7) 1 calc R U P A 1
C51A C 0.500000 0.201(3) 0.750000 0.15(2) Uani 0.414(6) 2 d DS TU P B 1
H51A H 0.500000 0.287105 0.749998 0.183 Uiso 0.414(6) 2 calc R U P B 1
C52A C 0.4599(6) 0.0186(17) 0.7418(18) 0.076(5) Uani 0.414(6) 1 d D U P B 1
C53A C 0.500000 -0.053(2) 0.750000 0.093(9) Uani 0.414(6) 2 d DS TU P B 1
H53A H 0.500000 -0.138981 0.749999 0.111 Uiso 0.414(6) 2 calc R U P B 1
N51A N 0.4578(6) 0.1418(15) 0.7463(18) 0.095(6) Uani 0.414(6) 1 d D U P B 1
O51A O 0.4217(6) -0.0401(14) 0.7366(19) 0.099(6) Uani 0.414(6) 1 d D . P B 1
C54A C 0.3820(15) 0.052(4) 0.723(4) 0.16(2) Uani 0.414(6) 1 d D U P B 1
H54A H 0.383474 0.114857 0.771054 0.234 Uiso 0.414(6) 1 calc R U P B 1
H54B H 0.353475 0.009181 0.727647 0.234 Uiso 0.414(6) 1 calc R U P B 1
H54C H 0.384479 0.090927 0.663130 0.234 Uiso 0.414(6) 1 calc R U P B 1
N7B N 0.4651(5) 0.3276(10) 0.9569(8) 0.064(5) Uani 0.518(7) 1 d G U P A 2
C11B C 0.4446(5) 0.2483(13) 1.0208(6) 0.088(6) Uani 0.518(7) 1 d G . P A 2
H11B H 0.445945 0.265895 1.084273 0.105 Uiso 0.518(7) 1 calc R U P A 2
C12B C 0.4220(6) 0.1427(13) 0.9898(9) 0.122(15) Uani 0.518(7) 1 d G . P A 2
H12B H 0.408254 0.089636 1.032548 0.146 Uiso 0.518(7) 1 calc R U P A 2
C13B C 0.4199(6) 0.1164(11) 0.8949(10) 0.108(8) Uani 0.518(7) 1 d DG . P A 2
N8B N 0.4404(5) 0.1957(11) 0.8310(7) 0.084(5) Uani 0.518(7) 1 d G . P A 2
C10B C 0.4630(4) 0.3013(9) 0.8620(7) 0.070(4) Uani 0.518(7) 1 d G . P A 2
H10B H 0.476752 0.354366 0.819200 0.084 Uiso 0.518(7) 1 calc R U P A 2
O2B O 0.3981(9) 0.0234(19) 0.8592(17) 0.190(13) Uani 0.518(7) 1 d D . P A 2
C14B C 0.3842(10) 0.015(2) 0.755(2) 0.118(12) Uani 0.518(7) 1 d D U P A 2
H14D H 0.354392 0.050890 0.746513 0.176 Uiso 0.518(7) 1 calc R U P A 2
H14E H 0.383745 -0.069718 0.735409 0.176 Uiso 0.518(7) 1 calc R U P A 2
H14F H 0.405886 0.060441 0.717596 0.176 Uiso 0.518(7) 1 calc R U P A 2
O1 O 0.8101(2) 0.7956(6) 0.4086(5) 0.0724(17) Uani 1 1 d . . . . .

loop_
_atom_site_aniso_label
_atom_site_aniso_U_11
_atom_site_aniso_U_22
_atom_site_aniso_U_33
_atom_site_aniso_U_23
_atom_site_aniso_U_13
_atom_site_aniso_U_12
Ag1 0.0488(3) 0.0757(3) 0.0478(3) -0.0055(3) 0.0232(2) 0.0155(2)
Ag2 0.0495(3) 0.0814(4) 0.0553(3) 0.0170(3) -0.0187(3) 0.0112(3)
C1 0.054(4) 0.063(4) 0.034(3) -0.002(3) 0.015(3) 0.016(3)
C2 0.039(3) 0.070(4) 0.041(4) -0.003(3) 0.016(3) 0.010(3)
C3 0.039(3) 0.059(4) 0.048(4) 0.009(3) -0.007(3) 0.005(3)
C4 0.046(3) 0.079(5) 0.039(3) 0.010(3) -0.012(3) 0.014(3)
Fe1 0.0244(5) 0.0481(6) 0.0276(5) -0.0007(5) 0.0031(4) 0.0086(5)
Fe2 0.0231(4) 0.0463(5) 0.0258(6) 0.0018(4) 0.0026(4) 0.0101(5)
N1 0.044(3) 0.058(3) 0.041(3) -0.004(2) 0.014(2) 0.009(3)
N2 0.038(2) 0.068(4) 0.038(3) 0.002(3) 0.012(2) 0.010(2)
N3 0.037(3) 0.062(4) 0.040(3) 0.002(2) -0.005(2) 0.008(3)
N4 0.046(3) 0.080(4) 0.046(3) 0.014(3) -0.005(3) 0.018(3)
N5 0.037(3) 0.053(3) 0.040(3) 0.007(2) 0.005(2) 0.000(2)
N6 0.057(4) 0.056(3) 0.052(4) 0.006(3) 0.000(3) 0.002(3)
C5 0.059(4) 0.057(4) 0.038(4) 0.000(3) -0.008(3) 0.008(3)
C6 0.057(4) 0.067(4) 0.042(4) 0.005(3) 0.000(3) -0.011(3)
C7 0.073(5) 0.070(5) 0.039(4) 0.019(3) 0.001(4) -0.005(4)
C8 0.044(4) 0.062(5) 0.062(5) 0.010(4) 0.003(3) -0.004(3)
C9 0.082(6) 0.071(5) 0.073(6) -0.006(5) 0.003(5) -0.014(5)
N7A 0.017(5) 0.035(7) 0.084(11) 0.001(6) 0.019(6) 0.002(5)
C11A 0.046(7) 0.037(7) 0.061(9) 0.003(6) 0.000(6) -0.002(5)
C12A 0.038(8) 0.059(10) 0.097(15) -0.019(10) 0.010(8) 0.005(7)
C13A 0.053(10) 0.049(10) 0.082(14) -0.024(9) -0.007(9) 0.013(8)
N8A 0.045(7) 0.038(6) 0.124(14) 0.002(7) -0.005(8) -0.013(5)
C10A 0.071(11) 0.062(8) 0.068(11) -0.005(8) -0.021(9) -0.016(9)
O2A 0.053(6) 0.045(7) 0.170(16) -0.002(8) 0.012(8) -0.014(5)
C14A 0.090(15) 0.037(8) 0.17(3) -0.012(12) -0.018(17) -0.003(9)
C51A 0.11(2) 0.119(19) 0.23(6) 0.000 -0.12(4) 0.000
C52A 0.062(9) 0.112(10) 0.053(11) 0.001(12) 0.002(10) 0.003(9)
C53A 0.085(15) 0.086(15) 0.11(3) 0.000 0.02(2) 0.000
N51A 0.095(12) 0.099(10) 0.090(16) -0.002(14) -0.016(14) 0.018(9)
O51A 0.081(10) 0.071(9) 0.144(19) 0.017(12) -0.006(12) -0.018(8)
C54A 0.21(4) 0.10(3) 0.16(4) 0.04(2) 0.04(3) 0.10(3)
N7B 0.059(10) 0.056(9) 0.078(12) -0.003(7) 0.011(8) 0.002(7)
C11B 0.115(16) 0.101(15) 0.047(10) 0.000(10) 0.034(10) -0.001(14)
C12B 0.14(3) 0.12(2) 0.11(2) -0.055(17) 0.08(2) -0.10(2)
C13B 0.122(19) 0.072(13) 0.13(2) -0.003(13) 0.016(17) -0.045(13)
N8B 0.102(12) 0.078(10) 0.074(10) -0.029(8) 0.005(9) -0.028(9)
C10B 0.063(9) 0.095(12) 0.052(9) -0.021(9) -0.004(7) -0.009(9)
O2B 0.27(3) 0.128(16) 0.18(2) -0.040(15) 0.06(2) -0.131(19)
C14B 0.109(18) 0.067(15) 0.18(4) -0.043(19) 0.01(2) -0.028(15)
O1 0.075(4) 0.065(4) 0.077(4) 0.021(3) -0.003(3) -0.018(3)

loop_
_atom_type_symbol
_atom_type_description
_atom_type_scat_dispersion_real
_atom_type_scat_dispersion_imag
_atom_type_scat_source
C C 0.0033 0.0016 'International Tables Vol C Tables 4.2.6.8 and 6.1.1.4'
H H 0.0000 0.0000 'International Tables Vol C Tables 4.2.6.8 and 6.1.1.4'
Ag Ag -0.8971 1.1015 'International Tables Vol C Tables 4.2.6.8 and 6.1.1.4'
Fe Fe 0.3463 0.8444 'International Tables Vol C Tables 4.2.6.8 and 6.1.1.4'
N N 0.0061 0.0033 'International Tables Vol C Tables 4.2.6.8 and 6.1.1.4'
O O 0.0106 0.0060 'International Tables Vol C Tables 4.2.6.8 and 6.1.1.4'

loop_
_geom_angle_atom_site_label_1
_geom_angle_atom_site_label_2
_geom_angle_atom_site_label_3
_geom_angle
_geom_angle_site_symmetry_1
_geom_angle_site_symmetry_3
_geom_angle_publ_flag
C2 Ag1 C1 179.5(3) . . ?
C2 Ag1 Ag2 71.2(2) . 8_657 ?
C1 Ag1 Ag2 108.8(2) . 8_657 ?
C3 Ag2 C4 177.9(3) . . ?
C3 Ag2 Ag1 95.8(2) . 8_647 ?
C4 Ag2 Ag1 83.1(2) . 8_647 ?
N1 C1 Ag1 174.9(7) . . ?
N2 C2 Ag1 176.8(7) . . ?
N3 C3 Ag2 175.1(7) . . ?
N4 C4 Ag2 173.6(8) . . ?
N1 Fe1 N1 180.0 7_656 . ?
N1 Fe1 N3 90.8(2) 7_656 . ?
N1 Fe1 N3 89.2(2) . . ?
N1 Fe1 N3 89.2(2) 7_656 7_656 ?
N1 Fe1 N3 90.8(2) . 7_656 ?
N3 Fe1 N3 180.0 . 7_656 ?
N1 Fe1 N5 91.7(2) 7_656 7_656 ?
N1 Fe1 N5 88.3(2) . 7_656 ?
N3 Fe1 N5 88.6(2) . 7_656 ?
N3 Fe1 N5 91.4(2) 7_656 7_656 ?
N1 Fe1 N5 88.3(2) 7_656 . ?
N1 Fe1 N5 91.7(2) . . ?
N3 Fe1 N5 91.4(2) . . ?
N3 Fe1 N5 88.6(2) 7_656 . ?
N5 Fe1 N5 180.0 7_656 . ?
N2 Fe2 N2 180.0 . 5_667 ?
N2 Fe2 N4 87.6(2) . 7_657 ?
N2 Fe2 N4 92.4(2) 5_667 7_657 ?
N2 Fe2 N4 92.4(2) . 3_455 ?
N2 Fe2 N4 87.6(2) 5_667 3_455 ?
N4 Fe2 N4 180.0 7_657 3_455 ?
N2 Fe2 N7A 87.8(3) . 5_667 ?
N2 Fe2 N7A 92.2(3) 5_667 5_667 ?
N4 Fe2 N7A 94.1(3) 7_657 5_667 ?
N4 Fe2 N7A 85.9(3) 3_455 5_667 ?
N2 Fe2 N7A 92.2(3) . . ?
N2 Fe2 N7A 87.8(3) 5_667 . ?
N4 Fe2 N7A 85.9(3) 7_657 . ?
N4 Fe2 N7A 94.1(3) 3_455 . ?
N7A Fe2 N7A 180.0 5_667 . ?
N2 Fe2 N7B 92.2(4) . 5_667 ?
N2 Fe2 N7B 87.8(4) 5_667 5_667 ?
N4 Fe2 N7B 83.7(4) 7_657 5_667 ?
N4 Fe2 N7B 96.3(4) 3_455 5_667 ?
N7A Fe2 N7B 11.5(5) 5_667 5_667 ?
N7A Fe2 N7B 168.5(5) . 5_667 ?
N2 Fe2 N7B 87.8(4) . . ?
N2 Fe2 N7B 92.2(4) 5_667 . ?
N4 Fe2 N7B 96.3(4) 7_657 . ?
N4 Fe2 N7B 83.7(4) 3_455 . ?
N7B Fe2 N7B 180.0 5_667 . ?
C1 N1 Fe1 173.2(6) . . ?
C2 N2 Fe2 178.0(6) . . ?
C3 N3 Fe1 175.3(6) . . ?
C4 N4 Fe2 171.0(6) . 3_545 ?
C5 N5 C6 115.9(7) . . ?
C5 N5 Fe1 121.5(5) . . ?
C6 N5 Fe1 122.6(5) . . ?
C8 N6 C5 116.3(7) . . ?
N5 C5 N6 126.6(7) . . ?
N5 C5 H5 116.7 . . ?
N6 C5 H5 116.7 . . ?
C7 C6 N5 121.4(7) . . ?
C7 C6 H6 119.3 . . ?
N5 C6 H6 119.3 . . ?
C6 C7 C8 118.2(7) . . ?
C6 C7 H7 120.9 . . ?
C8 C7 H7 120.9 . . ?
N6 C8 O1 119.5(8) . . ?
N6 C8 C7 121.6(7) . . ?
O1 C8 C7 118.9(7) . . ?
O1 C9 H9A 109.5 . . ?
O1 C9 H9B 109.5 . . ?
H9A C9 H9B 109.5 . . ?
O1 C9 H9C 109.5 . . ?
H9A C9 H9C 109.5 . . ?
H9B C9 H9C 109.5 . . ?
C11A N7A C10A 120.0 . . ?
C11A N7A Fe2 121.8(4) . . ?
C10A N7A Fe2 117.9(4) . . ?
N7A C11A C12A 120.0 . . ?
N7A C11A H11A 120.0 . . ?
C12A C11A H11A 120.0 . . ?
C13A C12A C11A 120.0 . . ?
C13A C12A H12A 120.0 . . ?
C11A C12A H12A 120.0 . . ?
O2A C13A C12A 119.6(8) . . ?
O2A C13A N8A 120.4(8) . . ?
C12A C13A N8A 120.0 . . ?
C10A N8A C13A 120.0 . . ?
N8A C10A N7A 120.0 . . ?
N8A C10A H10A 120.0 . . ?
N7A C10A H10A 120.0 . . ?
C13A O2A C14A 118.9(13) . . ?
O2A C14A H14A 109.5 . . ?
O2A C14A H14B 109.5 . . ?
H14A C14A H14B 109.5 . . ?
O2A C14A H14C 109.5 . . ?
H14A C14A H14C 109.5 . . ?
H14B C14A H14C 109.5 . . ?
N51A C51A N51A 125(3) 6_657 . ?
N51A C51A H51A 117.3 6_657 . ?
N51A C51A H51A 117.3 . . ?
O51A C52A N51A 116.9(15) . . ?
O51A C52A C53A 117.4(16) . . ?
N51A C52A C53A 125.5(18) . . ?
C52A C53A C52A 114(2) 6_657 . ?
C52A C53A H53A 123.2 6_657 . ?
C52A C53A H53A 123.2 . . ?
C52A N51A C51A 114.7(19) . . ?
C52A O51A C54A 110(2) . . ?
O51A C54A H54A 109.5 . . ?
O51A C54A H54B 109.5 . . ?
H54A C54A H54B 109.5 . . ?
O51A C54A H54C 109.5 . . ?
H54A C54A H54C 109.5 . . ?
H54B C54A H54C 109.5 . . ?
C11B N7B C10B 120.0 . . ?
C11B N7B Fe2 122.3(6) . . ?
C10B N7B Fe2 117.7(6) . . ?
N7B C11B C12B 120.0 . . ?
N7B C11B H11B 120.0 . . ?
C12B C11B H11B 120.0 . . ?
C11B C12B C13B 120.0 . . ?
C11B C12B H12B 120.0 . . ?
C13B C12B H12B 120.0 . . ?
O2B C13B N8B 115.5(14) . . ?
O2B C13B C12B 124.4(14) . . ?
N8B C13B C12B 120.0 . . ?
C13B N8B C10B 120.0 . . ?
N8B C10B N7B 120.0 . . ?
N8B C10B H10B 120.0 . . ?
N7B C10B H10B 120.0 . . ?
C13B O2B C14B 123.5(18) . . ?
O2B C14B H14D 109.5 . . ?
O2B C14B H14E 109.5 . . ?
H14D C14B H14E 109.5 . . ?
O2B C14B H14F 109.5 . . ?
H14D C14B H14F 109.5 . . ?
H14E C14B H14F 109.5 . . ?
C8 O1 C9 119.1(7) . . ?

loop_
_geom_bond_atom_site_label_1
_geom_bond_atom_site_label_2
_geom_bond_distance
_geom_bond_site_symmetry_2
_geom_bond_publ_flag
Ag1 C2 2.044(6) . ?
Ag1 C1 2.050(6) . ?
Ag1 Ag2 3.1569(11) 8_657 ?
Ag2 C3 2.064(6) . ?
Ag2 C4 2.076(7) . ?
C1 N1 1.128(8) . ?
C2 N2 1.144(8) . ?
C3 N3 1.143(8) . ?
C4 N4 1.123(9) . ?
Fe1 N1 2.147(5) 7_656 ?
Fe1 N1 2.147(5) . ?
Fe1 N3 2.151(5) . ?
Fe1 N3 2.151(5) 7_656 ?
Fe1 N5 2.237(6) 7_656 ?
Fe1 N5 2.237(6) . ?
Fe2 N2 2.122(5) . ?
Fe2 N2 2.122(5) 5_667 ?
Fe2 N4 2.144(6) 7_657 ?
Fe2 N4 2.144(6) 3_455 ?
Fe2 N7A 2.199(6) 5_667 ?
Fe2 N7A 2.199(6) . ?
Fe2 N7B 2.210(8) 5_667 ?
Fe2 N7B 2.210(8) . ?
N5 C5 1.311(9) . ?
N5 C6 1.355(9) . ?
N6 C8 1.301(10) . ?
N6 C5 1.350(10) . ?
C5 H5 0.9300 . ?
C6 C7 1.345(11) . ?
C6 H6 0.9300 . ?
C7 C8 1.394(11) . ?
C7 H7 0.9300 . ?
C8 O1 1.337(10) . ?
C9 O1 1.404(11) . ?
C9 H9A 0.9600 . ?
C9 H9B 0.9600 . ?
C9 H9C 0.9600 . ?
N7A C11A 1.3900 . ?
N7A C10A 1.3900 . ?
C11A C12A 1.3900 . ?
C11A H11A 0.9300 . ?
C12A C13A 1.3900 . ?
C12A H12A 0.9300 . ?
C13A O2A 1.276(10) . ?
C13A N8A 1.3900 . ?
N8A C10A 1.3900 . ?
C10A H10A 0.9300 . ?
O2A C14A 1.47(2) . ?
C14A H14A 0.9600 . ?
C14A H14B 0.9600 . ?
C14A H14C 0.9600 . ?
C51A N51A 1.391(16) 6_657 ?
C51A N51A 1.391(16) . ?
C51A H51A 0.9300 . ?
C52A O51A 1.29(2) . ?
C52A N51A 1.332(16) . ?
C52A C53A 1.408(15) . ?
C53A H53A 0.9300 . ?
O51A C54A 1.544(19) . ?
C54A H54A 0.9600 . ?
C54A H54B 0.9600 . ?
C54A H54C 0.9600 . ?
N7B C11B 1.3900 . ?
N7B C10B 1.3900 . ?
C11B C12B 1.3900 . ?
C11B H11B 0.9300 . ?
C12B C13B 1.3900 . ?
C12B H12B 0.9300 . ?
C13B O2B 1.295(14) . ?
C13B N8B 1.3900 . ?
N8B C10B 1.3900 . ?
C10B H10B 0.9300 . ?
O2B C14B 1.553(19) . ?
C14B H14D 0.9600 . ?
C14B H14E 0.9600 . ?
C14B H14F 0.9600 . ?
